data_7238895
loop_
_publ_author_name
'Tu, Man-Su'
'Li, Ying'
'Wang, Xiang'
'Jiang, Bo'
'Wang, Shu-Liang'
'Tu, Shu-Jiang'

_publ_section_title
;
 Regioselective [5 + 1] rearrangement--annulation: a new and efficient
 domino route to highly functionalized [1,6]naphthyridines
;
_journal_issue 12
_journal_name_full 'RSC Advances'
_journal_page_first 3877
_journal_paper_doi 10.1039/c3ra22328k
_journal_volume 3
_journal_year 2013
_chemical_formula_sum 'C49 H45 N7 O3'
_chemical_formula_weight 779.92
_space_group_IT_number 2
_space_group_name_Hall '-P 1'
_space_group_name_H-M_alt 'P -1'
_symmetry_cell_setting triclinic
_symmetry_space_group_name_H-M 'P -1'
_atom_sites_solution_hydrogens geom
_atom_sites_solution_primary direct
_atom_sites_solution_secondary difmap
_audit_creation_method SHELXL-97
_cell_angle_alpha 107.0460(10)
_cell_angle_beta 103.5760(10)
_cell_angle_gamma 114.569(2)
_cell_formula_units_Z 2
_cell_length_a 13.4391(15)
_cell_length_b 13.6400(17)
_cell_length_c 14.3996(18)
_cell_measurement_reflns_used 1397
_cell_measurement_temperature 293(2)
_cell_measurement_theta_max 28.366
_cell_measurement_theta_min 2.375
_cell_volume 2093.2(4)
_computing_cell_refinement 'Bruker SMART'
_computing_data_collection 'Bruker SMART'
_computing_data_reduction 'Bruker SHELXTL'
_computing_molecular_graphics 'Bruker SHELXTL'
_computing_publication_material 'Bruker SHELXTL'
_computing_structure_refinement 'SHELXL-97 (Sheldrick, 1997)'
_computing_structure_solution 'SHELXS-97 (Sheldrick, 1990)'
_diffrn_ambient_temperature 293(2)
_diffrn_measured_fraction_theta_full 0.987
_diffrn_measured_fraction_theta_max 0.987
_diffrn_measurement_device_type 'CCD area detector'
_diffrn_measurement_method 'phi and omega scans'
_diffrn_radiation_monochromator graphite
_diffrn_radiation_source 'fine-focus sealed tube'
_diffrn_radiation_type MoK\a
_diffrn_radiation_wavelength 0.71073
_diffrn_reflns_av_R_equivalents 0.0421
_diffrn_reflns_av_sigmaI/netI 0.1263
_diffrn_reflns_limit_h_max 15
_diffrn_reflns_limit_h_min -15
_diffrn_reflns_limit_k_max 13
_diffrn_reflns_limit_k_min -16
_diffrn_reflns_limit_l_max 15
_diffrn_reflns_limit_l_min -17
_diffrn_reflns_number 11154
_diffrn_reflns_theta_full 25.02
_diffrn_reflns_theta_max 25.02
_diffrn_reflns_theta_min 1.79
_exptl_absorpt_coefficient_mu 0.079
_exptl_absorpt_correction_T_max 0.9937
_exptl_absorpt_correction_T_min 0.9875
_exptl_absorpt_correction_type multi-scan
_exptl_absorpt_process_details sadabs
_exptl_crystal_colour 'pale white'
_exptl_crystal_density_diffrn 1.237
_exptl_crystal_density_method 'not measured'
_exptl_crystal_description block
_exptl_crystal_F_000 824
_exptl_crystal_size_max 0.16
_exptl_crystal_size_mid 0.10
_exptl_crystal_size_min 0.08
_refine_diff_density_max 0.328
_refine_diff_density_min -0.362
_refine_diff_density_rms 0.050
_refine_ls_extinction_coef 0.0001(9)
_refine_ls_extinction_expression Fc^*^=kFc[1+0.001xFc^2^\l^3^/sin(2\q)]^-1/4^
_refine_ls_extinction_method SHELXL
_refine_ls_goodness_of_fit_ref 1.034
_refine_ls_hydrogen_treatment constr
_refine_ls_matrix_type full
_refine_ls_number_parameters 585
_refine_ls_number_reflns 7295
_refine_ls_number_restraints 0
_refine_ls_restrained_S_all 1.034
_refine_ls_R_factor_all 0.1898
_refine_ls_R_factor_gt 0.0856
_refine_ls_shift/su_max 0.001
_refine_ls_shift/su_mean 0.000
_refine_ls_structure_factor_coef Fsqd
_refine_ls_weighting_details 'calc w=1/[\s^2^(Fo^2^)+(0.0831P)^2^+0.0000P] where P=(Fo^2^+2Fc^2^)/3'
_refine_ls_weighting_scheme calc
_refine_ls_wR_factor_gt 0.1955
_refine_ls_wR_factor_ref 0.2303
_reflns_number_gt 2816
_reflns_number_total 7295
_reflns_threshold_expression >2sigma(I)
_cod_data_source_file c3ra22328k.txt
_cod_data_source_block 100209a
_cod_depositor_comments
;
The following automatic conversions were performed:

data item '_symmetry_cell_setting' value 'Triclinic' was changed to
'triclinic' in accordance with the
/home/saulius/struct/COD-crude-data/automatic-downloads/DataCite-retrospective/RSC/depositions/lib/dictionaries/cif_core.dic
dictionary named 'cif_core.dic' version 2.4.2 last updated on
2011-04-26.

Automatic conversion script
Id: cif_fix_values 6909 2019-04-08 15:41:33Z antanas 
;
_cod_original_sg_symbol_H-M P-1
_cod_database_code 7238895

loop_
_symmetry_equiv_pos_as_xyz
'x, y, z'
'-x, -y, -z'

loop_
_atom_site_label
_atom_site_type_symbol
_atom_site_fract_x
_atom_site_fract_y
_atom_site_fract_z
_atom_site_U_iso_or_equiv
_atom_site_adp_type
_atom_site_occupancy
_atom_site_symmetry_multiplicity
_atom_site_calc_flag
_atom_site_refinement_flags
_atom_site_disorder_assembly
_atom_site_disorder_group
N1 N 0.3792(3) 0.6481(3) 0.3547(3) 0.0535(11) Uani 1 1 d . . .
H1 H 0.4177 0.6406 0.3158 0.064 Uiso 1 1 calc R . .
N2 N 0.3110(3) 0.4560(3) 0.5258(3) 0.0516(11) Uani 1 1 d . . .
H2 H 0.2903 0.4123 0.5583 0.062 Uiso 1 1 calc R . .
N3 N 0.3899(5) 0.3880(4) 0.2154(4) 0.0855(16) Uani 1 1 d . . .
N4 N 0.7189(4) 0.7081(4) 0.0463(3) 0.0602(12) Uani 1 1 d . . .
H4 H 0.6720 0.6714 -0.0203 0.072 Uiso 1 1 calc R . .
N5 N 0.6838(3) 0.5201(3) 0.2234(3) 0.0489(10) Uani 1 1 d . . .
H5 H 0.6797 0.4806 0.2606 0.059 Uiso 1 1 calc R . .
N6 N 0.5740(4) 0.4074(4) -0.1459(4) 0.0778(15) Uani 1 1 d . . .
N7 N 0.0767(12) 0.7246(11) 0.7155(15) 0.213(6) Uani 1 1 d . . .
O1 O 0.2987(3) 0.5953(3) 0.6463(3) 0.0581(10) Uani 1 1 d . . .
O2 O 0.7794(3) 0.6889(3) 0.3783(3) 0.0567(9) Uani 1 1 d . . .
O3 O 0.2172(11) 0.8115(10) 0.8820(11) 0.286(6) Uani 1 1 d . . .
C1 C 0.3202(4) 0.5675(4) 0.5663(4) 0.0477(12) Uani 1 1 d . . .
C2 C 0.3517(4) 0.6375(4) 0.5093(4) 0.0461(12) Uani 1 1 d . . .
C3 C 0.3635(4) 0.5882(4) 0.4154(4) 0.0459(12) Uani 1 1 d . . .
C4 C 0.3591(4) 0.4763(4) 0.3837(4) 0.0491(13) Uani 1 1 d . . .
C5 C 0.3314(4) 0.4106(4) 0.4406(4) 0.0495(13) Uani 1 1 d . . .
C6 C 0.3162(5) 0.2895(4) 0.4114(4) 0.0653(15) Uani 1 1 d . . .
H6A H 0.2395 0.2301 0.3533 0.098 Uiso 1 1 calc R . .
H6B H 0.3208 0.2720 0.4716 0.098 Uiso 1 1 calc R . .
H6C H 0.3786 0.2883 0.3904 0.098 Uiso 1 1 calc R . .
C7 C 0.3760(5) 0.4271(5) 0.2901(4) 0.0576(14) Uani 1 1 d . . .
C8 C 0.3740(4) 0.7604(4) 0.5452(4) 0.0477(12) Uani 1 1 d . . .
C9 C 0.3673(4) 0.8030(4) 0.4720(4) 0.0538(13) Uani 1 1 d . . .
H9 H 0.3871 0.8824 0.4939 0.065 Uiso 1 1 calc R . .
C10 C 0.3288(5) 0.7269(4) 0.3563(4) 0.0513(13) Uani 1 1 d . . .
C11 C 0.1917(5) 0.6479(5) 0.2937(5) 0.0619(15) Uani 1 1 d . . .
C12 C 0.1419(7) 0.5621(7) 0.1904(6) 0.114(3) Uani 1 1 d . . .
H12 H 0.1916 0.5510 0.1586 0.137 Uiso 1 1 calc R . .
C13 C 0.0179(9) 0.4915(8) 0.1328(7) 0.143(3) Uani 1 1 d . . .
H13 H -0.0150 0.4324 0.0636 0.171 Uiso 1 1 calc R . .
C14 C -0.0552(8) 0.5095(8) 0.1784(8) 0.127(3) Uani 1 1 d . . .
H14 H -0.1374 0.4686 0.1381 0.153 Uiso 1 1 calc R . .
C15 C -0.0080(7) 0.5863(7) 0.2813(7) 0.115(3) Uani 1 1 d . . .
H15 H -0.0583 0.5924 0.3144 0.138 Uiso 1 1 calc R . .
C16 C 0.1152(6) 0.6565(6) 0.3388(5) 0.0856(19) Uani 1 1 d . . .
H16 H 0.1466 0.7109 0.4097 0.103 Uiso 1 1 calc R . .
C17 C 0.3837(5) 0.8076(5) 0.3039(4) 0.0675(16) Uani 1 1 d . . .
H17A H 0.4697 0.8514 0.3395 0.101 Uiso 1 1 calc R . .
H17B H 0.3564 0.8630 0.3096 0.101 Uiso 1 1 calc R . .
H17C H 0.3592 0.7583 0.2301 0.101 Uiso 1 1 calc R . .
C18 C 0.4143(4) 0.8422(4) 0.6583(4) 0.0474(12) Uani 1 1 d . . .
C19 C 0.3728(5) 0.9206(4) 0.6839(4) 0.0563(14) Uani 1 1 d . . .
H19 H 0.3152 0.9168 0.6301 0.068 Uiso 1 1 calc R . .
C20 C 0.4158(5) 1.0037(5) 0.7879(5) 0.0674(16) Uani 1 1 d . . .
H20 H 0.3878 1.0559 0.8027 0.081 Uiso 1 1 calc R . .
C21 C 0.4988(5) 1.0102(5) 0.8690(4) 0.0685(16) Uani 1 1 d . . .
H21 H 0.5270 1.0657 0.9389 0.082 Uiso 1 1 calc R . .
C22 C 0.5399(5) 0.9330(5) 0.8453(4) 0.0665(15) Uani 1 1 d . . .
H22 H 0.5971 0.9371 0.8998 0.080 Uiso 1 1 calc R . .
C23 C 0.4975(5) 0.8495(4) 0.7418(4) 0.0572(14) Uani 1 1 d . . .
H23 H 0.5255 0.7972 0.7280 0.069 Uiso 1 1 calc R . .
C24 C 0.7388(4) 0.6444(4) 0.2785(4) 0.0460(12) Uani 1 1 d . . .
C25 C 0.7454(4) 0.7099(4) 0.2165(4) 0.0446(12) Uani 1 1 d . . .
C26 C 0.7046(4) 0.6475(4) 0.1071(4) 0.0472(12) Uani 1 1 d . . .
C27 C 0.6467(4) 0.5193(4) 0.0566(4) 0.0457(12) Uani 1 1 d . . .
C28 C 0.6372(4) 0.4575(4) 0.1181(4) 0.0463(12) Uani 1 1 d . . .
C29 C 0.5808(5) 0.3242(4) 0.0728(4) 0.0619(14) Uani 1 1 d . . .
H29A H 0.5381 0.2891 -0.0031 0.093 Uiso 1 1 calc R . .
H29B H 0.5260 0.2927 0.1034 0.093 Uiso 1 1 calc R . .
H29C H 0.6420 0.3051 0.0889 0.093 Uiso 1 1 calc R . .
C30 C 0.6038(5) 0.4543(4) -0.0566(4) 0.0537(13) Uani 1 1 d . . .
C31 C 0.7901(4) 0.8393(4) 0.2619(4) 0.0513(13) Uani 1 1 d . . .
C32 C 0.8193(5) 0.8963(5) 0.2018(4) 0.0591(14) Uani 1 1 d . . .
H32 H 0.8443 0.9774 0.2286 0.071 Uiso 1 1 calc R . .
C33 C 0.8135(5) 0.8351(5) 0.0928(4) 0.0627(15) Uani 1 1 d . A .
C34 C 0.9347(6) 0.8501(6) 0.1017(5) 0.0682(16) Uani 1 1 d . . .
C35 C 1.0361(14) 0.9617(13) 0.1394(11) 0.082(4) Uani 0.595(9) 1 d P A 1
H35 H 1.0262 1.0270 0.1498 0.098 Uiso 0.595(9) 1 calc PR A 1
C36 C 1.151(3) 0.983(3) 0.163(3) 0.091(7) Uani 0.595(9) 1 d P A 1
H36 H 1.2151 1.0612 0.1893 0.110 Uiso 0.595(9) 1 calc PR A 1
C37 C 1.1717(19) 0.8894(18) 0.1464(16) 0.083(5) Uani 0.595(9) 1 d P A 1
H37 H 1.2480 0.9021 0.1577 0.099 Uiso 0.595(9) 1 calc PR A 1
C38 C 1.0757(12) 0.7775(11) 0.1131(9) 0.094(4) Uani 0.595(9) 1 d P A 1
H38 H 1.0867 0.7128 0.1033 0.113 Uiso 0.595(9) 1 calc PR A 1
C39 C 0.9608(10) 0.7596(10) 0.0936(9) 0.085(4) Uani 0.595(9) 1 d P A 1
H39 H 0.8983 0.6830 0.0742 0.102 Uiso 0.595(9) 1 calc PR A 1
C35' C 1.040(2) 0.9255(19) 0.1856(17) 0.085(6) Uani 0.405(9) 1 d P A 2
H35' H 1.0432 0.9691 0.2507 0.101 Uiso 0.405(9) 1 calc PR A 2
C36' C 1.144(5) 0.938(4) 0.175(4) 0.097(12) Uani 0.405(9) 1 d P A 2
H36' H 1.2181 0.9923 0.2331 0.117 Uiso 0.405(9) 1 calc PR A 2
C37' C 1.139(2) 0.872(2) 0.080(2) 0.092(7) Uani 0.405(9) 1 d P A 2
H37' H 1.2084 0.8775 0.0748 0.110 Uiso 0.405(9) 1 calc PR A 2
C38' C 1.032(2) 0.7972(17) -0.0082(17) 0.108(7) Uani 0.405(9) 1 d P A 2
H38' H 1.0301 0.7550 -0.0733 0.130 Uiso 0.405(9) 1 calc PR A 2
C39' C 0.9291(16) 0.7856(15) 0.0014(15) 0.099(7) Uani 0.405(9) 1 d P A 2
H39' H 0.8559 0.7358 -0.0576 0.119 Uiso 0.405(9) 1 calc PR A 2
C40 C 0.7750(6) 0.8885(5) 0.0204(4) 0.090(2) Uani 1 1 d . . .
H40A H 0.7637 0.8443 -0.0506 0.135 Uiso 1 1 calc R A .
H40B H 0.8363 0.9712 0.0473 0.135 Uiso 1 1 calc R . .
H40C H 0.7012 0.8832 0.0194 0.135 Uiso 1 1 calc R . .
C41 C 0.7961(5) 0.9069(5) 0.3673(4) 0.0521(13) Uani 1 1 d . . .
C42 C 0.8964(5) 1.0190(5) 0.4376(4) 0.0646(15) Uani 1 1 d . . .
H42 H 0.9605 1.0511 0.4192 0.078 Uiso 1 1 calc R . .
C43 C 0.9022(6) 1.0843(5) 0.5358(5) 0.0785(17) Uani 1 1 d . . .
H43 H 0.9706 1.1588 0.5831 0.094 Uiso 1 1 calc R . .
C44 C 0.8070(6) 1.0385(6) 0.5623(5) 0.0741(17) Uani 1 1 d . . .
H44 H 0.8109 1.0817 0.6278 0.089 Uiso 1 1 calc R . .
C45 C 0.7060(5) 0.9287(5) 0.4920(5) 0.0645(15) Uani 1 1 d . . .
H45 H 0.6410 0.8985 0.5099 0.077 Uiso 1 1 calc R . .
C46 C 0.6998(5) 0.8631(5) 0.3956(4) 0.0563(14) Uani 1 1 d . . .
H46 H 0.6308 0.7888 0.3489 0.068 Uiso 1 1 calc R . .
C47 C 0.1791(15) 0.7526(12) 0.7840(14) 0.189(5) Uani 1 1 d . . .
H47 H 0.2257 0.7271 0.7582 0.226 Uiso 1 1 calc R . .
C48 C -0.0119(13) 0.7515(12) 0.7433(14) 0.317(11) Uani 1 1 d . . .
H48A H 0.0086 0.7764 0.8182 0.475 Uiso 1 1 calc R . .
H48B H -0.0906 0.6807 0.7038 0.475 Uiso 1 1 calc R . .
H48C H -0.0108 0.8146 0.7260 0.475 Uiso 1 1 calc R . .
C49 C 0.0420(14) 0.6635(14) 0.6024(13) 0.298(11) Uani 1 1 d . . .
H49A H 0.0054 0.6966 0.5661 0.447 Uiso 1 1 calc R . .
H49B H -0.0141 0.5794 0.5765 0.447 Uiso 1 1 calc R . .
H49C H 0.1118 0.6740 0.5893 0.447 Uiso 1 1 calc R . .

loop_
_atom_site_aniso_label
_atom_site_aniso_U_11
_atom_site_aniso_U_22
_atom_site_aniso_U_33
_atom_site_aniso_U_23
_atom_site_aniso_U_13
_atom_site_aniso_U_12
N1 0.067(3) 0.062(3) 0.052(3) 0.033(2) 0.036(2) 0.039(3)
N2 0.076(3) 0.048(3) 0.047(2) 0.028(2) 0.031(2) 0.036(2)
N3 0.127(5) 0.088(4) 0.068(3) 0.039(3) 0.062(3) 0.063(4)
N4 0.070(3) 0.057(3) 0.047(3) 0.030(2) 0.017(2) 0.027(3)
N5 0.064(3) 0.047(3) 0.044(3) 0.027(2) 0.027(2) 0.028(2)
N6 0.100(4) 0.077(3) 0.050(3) 0.026(3) 0.040(3) 0.038(3)
N7 0.113(9) 0.158(10) 0.297(17) 0.110(11) 0.023(12) 0.040(9)
O1 0.091(3) 0.059(2) 0.051(2) 0.0327(19) 0.045(2) 0.047(2)
O2 0.081(3) 0.046(2) 0.045(2) 0.0227(17) 0.026(2) 0.033(2)
O3 0.210(11) 0.230(11) 0.265(12) 0.040(9) 0.089(11) 0.040(8)
C1 0.063(4) 0.047(3) 0.045(3) 0.025(3) 0.025(3) 0.034(3)
C2 0.057(3) 0.051(3) 0.044(3) 0.027(3) 0.025(3) 0.033(3)
C3 0.059(3) 0.052(3) 0.041(3) 0.028(3) 0.026(3) 0.032(3)
C4 0.065(4) 0.052(3) 0.039(3) 0.022(3) 0.024(3) 0.035(3)
C5 0.066(4) 0.052(3) 0.042(3) 0.022(3) 0.025(3) 0.038(3)
C6 0.095(4) 0.055(3) 0.060(3) 0.027(3) 0.035(3) 0.047(3)
C7 0.078(4) 0.063(4) 0.049(3) 0.033(3) 0.033(3) 0.041(3)
C8 0.061(4) 0.049(3) 0.048(3) 0.027(3) 0.030(3) 0.033(3)
C9 0.061(4) 0.053(3) 0.055(3) 0.028(3) 0.027(3) 0.032(3)
C10 0.062(4) 0.056(3) 0.053(3) 0.035(3) 0.029(3) 0.035(3)
C11 0.064(4) 0.065(4) 0.065(4) 0.034(3) 0.026(4) 0.037(3)
C12 0.080(6) 0.124(6) 0.078(5) 0.015(5) 0.016(5) 0.033(5)
C13 0.101(7) 0.128(7) 0.104(7) 0.004(5) 0.012(6) 0.030(7)
C14 0.076(6) 0.128(7) 0.123(8) 0.021(6) 0.011(6) 0.048(6)
C15 0.068(6) 0.101(6) 0.129(7) 0.014(5) 0.027(5) 0.038(5)
C16 0.065(5) 0.084(5) 0.087(5) 0.019(4) 0.023(4) 0.039(4)
C17 0.088(4) 0.070(4) 0.071(4) 0.051(3) 0.044(3) 0.043(4)
C18 0.060(3) 0.048(3) 0.045(3) 0.026(3) 0.027(3) 0.031(3)
C19 0.077(4) 0.060(3) 0.054(3) 0.033(3) 0.033(3) 0.045(3)
C20 0.097(5) 0.062(4) 0.066(4) 0.032(3) 0.045(4) 0.052(4)
C21 0.101(5) 0.061(4) 0.048(3) 0.025(3) 0.033(4) 0.044(4)
C22 0.078(4) 0.066(4) 0.054(4) 0.032(3) 0.022(3) 0.036(4)
C23 0.072(4) 0.054(3) 0.057(3) 0.028(3) 0.029(3) 0.039(3)
C24 0.055(3) 0.047(3) 0.043(3) 0.023(3) 0.023(3) 0.028(3)
C25 0.056(3) 0.045(3) 0.045(3) 0.026(2) 0.024(3) 0.029(3)
C26 0.055(3) 0.051(3) 0.048(3) 0.030(3) 0.026(3) 0.030(3)
C27 0.055(3) 0.047(3) 0.044(3) 0.024(3) 0.026(3) 0.029(3)
C28 0.055(3) 0.046(3) 0.042(3) 0.019(3) 0.027(3) 0.026(3)
C29 0.078(4) 0.052(3) 0.056(3) 0.026(3) 0.031(3) 0.031(3)
C30 0.060(4) 0.054(3) 0.046(3) 0.024(3) 0.026(3) 0.025(3)
C31 0.059(4) 0.046(3) 0.054(3) 0.027(3) 0.024(3) 0.029(3)
C32 0.070(4) 0.052(3) 0.060(3) 0.030(3) 0.027(3) 0.032(3)
C33 0.076(4) 0.051(3) 0.061(4) 0.035(3) 0.028(3) 0.026(3)
C34 0.082(5) 0.058(4) 0.074(5) 0.035(4) 0.050(4) 0.030(4)
C35 0.081(12) 0.071(9) 0.084(10) 0.032(7) 0.032(8) 0.036(9)
C36 0.090(15) 0.075(17) 0.092(11) 0.039(12) 0.031(9) 0.031(13)
C37 0.086(12) 0.080(13) 0.076(13) 0.034(12) 0.041(12) 0.036(10)
C38 0.082(10) 0.079(9) 0.103(10) 0.032(7) 0.028(8) 0.038(9)
C39 0.074(9) 0.073(8) 0.093(9) 0.036(7) 0.034(7) 0.026(7)
C35' 0.080(16) 0.081(14) 0.075(14) 0.031(12) 0.029(13) 0.031(12)
C36' 0.09(2) 0.08(3) 0.10(3) 0.03(2) 0.033(16) 0.04(2)
C37' 0.083(19) 0.085(16) 0.088(17) 0.031(17) 0.043(17) 0.028(14)
C38' 0.089(16) 0.093(14) 0.099(16) 0.015(12) 0.048(14) 0.025(13)
C39' 0.081(14) 0.088(12) 0.087(14) 0.016(11) 0.035(11) 0.026(11)
C40 0.113(5) 0.074(4) 0.075(4) 0.052(4) 0.025(4) 0.036(4)
C41 0.067(4) 0.048(3) 0.050(3) 0.024(3) 0.023(3) 0.037(3)
C42 0.069(4) 0.058(4) 0.066(4) 0.021(3) 0.025(3) 0.038(3)
C43 0.077(5) 0.062(4) 0.069(4) 0.009(3) 0.012(4) 0.036(4)
C44 0.095(5) 0.080(5) 0.057(4) 0.023(4) 0.029(4) 0.059(5)
C45 0.080(5) 0.069(4) 0.070(4) 0.038(3) 0.037(4) 0.051(4)
C46 0.070(4) 0.052(3) 0.055(3) 0.023(3) 0.028(3) 0.037(3)
C47 0.145(14) 0.151(12) 0.189(14) 0.046(11) 0.054(13) 0.039(11)
C48 0.132(12) 0.217(16) 0.44(3) 0.041(15) 0.074(15) 0.047(12)
C49 0.201(17) 0.238(17) 0.232(16) 0.116(15) -0.007(14) -0.023(13)

loop_
_atom_type_symbol
_atom_type_description
_atom_type_scat_dispersion_real
_atom_type_scat_dispersion_imag
_atom_type_scat_source
C C 0.0033 0.0016 'International Tables Vol C Tables 4.2.6.8 and 6.1.1.4'
H H 0.0000 0.0000 'International Tables Vol C Tables 4.2.6.8 and 6.1.1.4'
O O 0.0106 0.0060 'International Tables Vol C Tables 4.2.6.8 and 6.1.1.4'
N N 0.0061 0.0033 'International Tables Vol C Tables 4.2.6.8 and 6.1.1.4'

loop_
_geom_angle_atom_site_label_1
_geom_angle_atom_site_label_2
_geom_angle_atom_site_label_3
_geom_angle
C3 N1 C10 119.2(4)
C3 N1 H1 120.4
C10 N1 H1 120.4
C5 N2 C1 126.3(4)
C5 N2 H2 116.9
C1 N2 H2 116.9
C26 N4 C33 120.9(4)
C26 N4 H4 119.6
C33 N4 H4 119.6
C28 N5 C24 125.6(4)
C28 N5 H5 117.2
C24 N5 H5 117.2
C47 N7 C49 120.4(18)
C47 N7 C48 125.3(18)
C49 N7 C48 114.3(14)
O1 C1 N2 117.5(4)
O1 C1 C2 126.5(4)
N2 C1 C2 115.9(4)
C3 C2 C1 119.0(4)
C3 C2 C8 117.8(4)
C1 C2 C8 123.2(4)
N1 C3 C2 119.0(4)
N1 C3 C4 120.3(4)
C2 C3 C4 120.7(4)
C5 C4 C3 119.5(4)
C5 C4 C7 119.0(4)
C3 C4 C7 121.4(4)
N2 C5 C4 118.1(4)
N2 C5 C6 117.2(4)
C4 C5 C6 124.6(4)
C5 C6 H6A 109.5
C5 C6 H6B 109.5
H6A C6 H6B 109.5
C5 C6 H6C 109.5
H6A C6 H6C 109.5
H6B C6 H6C 109.5
N3 C7 C4 179.8(9)
C9 C8 C2 117.2(4)
C9 C8 C18 119.0(4)
C2 C8 C18 123.5(4)
C8 C9 C10 122.5(4)
C8 C9 H9 118.8
C10 C9 H9 118.8
N1 C10 C9 105.4(4)
N1 C10 C11 109.0(4)
C9 C10 C11 113.3(4)
N1 C10 C17 109.1(4)
C9 C10 C17 110.0(4)
C11 C10 C17 109.9(4)
C16 C11 C12 117.5(6)
C16 C11 C10 122.0(5)
C12 C11 C10 120.5(6)
C11 C12 C13 120.8(7)
C11 C12 H12 119.6
C13 C12 H12 119.6
C14 C13 C12 119.8(8)
C14 C13 H13 120.1
C12 C13 H13 120.1
C15 C14 C13 119.7(9)
C15 C14 H14 120.1
C13 C14 H14 120.1
C14 C15 C16 120.3(7)
C14 C15 H15 119.8
C16 C15 H15 119.8
C11 C16 C15 121.5(6)
C11 C16 H16 119.2
C15 C16 H16 119.2
C10 C17 H17A 109.5
C10 C17 H17B 109.5
H17A C17 H17B 109.5
C10 C17 H17C 109.5
H17A C17 H17C 109.5
H17B C17 H17C 109.5
C23 C18 C19 117.0(4)
C23 C18 C8 122.7(4)
C19 C18 C8 120.2(4)
C20 C19 C18 121.2(5)
C20 C19 H19 119.4
C18 C19 H19 119.4
C21 C20 C19 120.9(5)
C21 C20 H20 119.6
C19 C20 H20 119.6
C20 C21 C22 118.7(5)
C20 C21 H21 120.7
C22 C21 H21 120.7
C21 C22 C23 121.0(5)
C21 C22 H22 119.5
C23 C22 H22 119.5
C22 C23 C18 121.2(5)
C22 C23 H23 119.4
C18 C23 H23 119.4
O2 C24 N5 117.1(4)
O2 C24 C25 125.8(4)
N5 C24 C25 117.1(4)
C26 C25 C24 118.3(4)
C26 C25 C31 118.1(4)
C24 C25 C31 123.6(4)
N4 C26 C25 120.1(4)
N4 C26 C27 119.2(4)
C25 C26 C27 120.7(4)
C28 C27 C26 119.6(4)
C28 C27 C30 119.3(4)
C26 C27 C30 121.0(4)
N5 C28 C27 118.4(4)
N5 C28 C29 118.2(4)
C27 C28 C29 123.4(4)
C28 C29 H29A 109.5
C28 C29 H29B 109.5
H29A C29 H29B 109.5
C28 C29 H29C 109.5
H29A C29 H29C 109.5
H29B C29 H29C 109.5
N6 C30 C27 176.8(6)
C32 C31 C25 117.8(4)
C32 C31 C41 119.1(4)
C25 C31 C41 122.9(4)
C31 C32 C33 123.2(5)
C31 C32 H32 118.4
C33 C32 H32 118.4
N4 C33 C32 107.3(4)
N4 C33 C34 111.7(5)
C32 C33 C34 110.4(5)
N4 C33 C40 107.2(4)
C32 C33 C40 109.6(4)
C34 C33 C40 110.5(5)
C35' C34 C35 40.6(8)
C35' C34 C39 87.8(12)
C35 C34 C39 112.7(9)
C35' C34 C39' 120.5(13)
C35 C34 C39' 102.4(10)
C39 C34 C39' 63.6(8)
C35' C34 C33 127.4(11)
C35 C34 C33 122.0(8)
C39 C34 C33 124.2(6)
C39' C34 C33 111.5(9)
C36 C35 C34 124.8(15)
C36 C35 H35 117.6
C34 C35 H35 117.6
C35 C36 C37 121(2)
C35 C36 H36 119.7
C37 C36 H36 119.7
C38 C37 C36 117(2)
C38 C37 H37 121.3
C36 C37 H37 121.3
C37 C38 C39 120.4(13)
C37 C38 H38 119.8
C39 C38 H38 119.8
C34 C39 C38 123.9(10)
C34 C39 H39 118.0
C38 C39 H39 118.0
C34 C35' C36' 120(3)
C34 C35' H35' 120.2
C36' C35' H35' 120.2
C37' C36' C35' 120(4)
C37' C36' H36' 120.0
C35' C36' H36' 120.0
C38' C37' C36' 121(3)
C38' C37' H37' 119.4
C36' C37' H37' 119.4
C37' C38' C39' 118.7(19)
C37' C38' H38' 120.7
C39' C38' H38' 120.7
C38' C39' C34 119.8(16)
C38' C39' H39' 120.1
C34 C39' H39' 120.1
C33 C40 H40A 109.5
C33 C40 H40B 109.5
H40A C40 H40B 109.5
C33 C40 H40C 109.5
H40A C40 H40C 109.5
H40B C40 H40C 109.5
C42 C41 C46 118.3(5)
C42 C41 C31 120.0(5)
C46 C41 C31 121.6(5)
C41 C42 C43 120.6(5)
C41 C42 H42 119.7
C43 C42 H42 119.7
C44 C43 C42 119.9(6)
C44 C43 H43 120.0
C42 C43 H43 120.0
C43 C44 C45 119.9(6)
C43 C44 H44 120.1
C45 C44 H44 120.1
C44 C45 C46 120.7(5)
C44 C45 H45 119.7
C46 C45 H45 119.7
C45 C46 C41 120.6(5)
C45 C46 H46 119.7
C41 C46 H46 119.7
O3 C47 N7 123(2)
O3 C47 H47 118.3
N7 C47 H47 118.3
N7 C48 H48A 109.5
N7 C48 H48B 109.5
H48A C48 H48B 109.5
N7 C48 H48C 109.5
H48A C48 H48C 109.5
H48B C48 H48C 109.5
N7 C49 H49A 109.5
N7 C49 H49B 109.5
H49A C49 H49B 109.5
N7 C49 H49C 109.5
H49A C49 H49C 109.5
H49B C49 H49C 109.5

loop_
_geom_bond_atom_site_label_1
_geom_bond_atom_site_label_2
_geom_bond_distance
N1 C3 1.356(5)
N1 C10 1.487(5)
N1 H1 0.8600
N2 C5 1.348(5)
N2 C1 1.399(5)
N2 H2 0.8600
N3 C7 1.147(5)
N4 C26 1.362(5)
N4 C33 1.468(6)
N4 H4 0.8600
N5 C28 1.330(5)
N5 C24 1.394(5)
N5 H5 0.8600
N6 C30 1.135(5)
N7 C47 1.311(16)
N7 C49 1.446(17)
N7 C48 1.488(16)
O1 C1 1.244(5)
O2 C24 1.255(5)
O3 C47 1.245(13)
C1 C2 1.431(6)
C2 C3 1.400(6)
C2 C8 1.473(6)
C3 C4 1.430(6)
C4 C5 1.383(6)
C4 C7 1.435(6)
C5 C6 1.490(6)
C6 H6A 0.9600
C6 H6B 0.9600
C6 H6C 0.9600
C8 C9 1.347(6)
C8 C18 1.486(6)
C9 C10 1.502(6)
C9 H9 0.9300
C10 C11 1.539(7)
C10 C17 1.548(6)
C11 C16 1.364(7)
C11 C12 1.375(8)
C12 C13 1.393(10)
C12 H12 0.9300
C13 C14 1.365(10)
C13 H13 0.9300
C14 C15 1.339(9)
C14 H14 0.9300
C15 C16 1.385(9)
C15 H15 0.9300
C16 H16 0.9300
C17 H17A 0.9600
C17 H17B 0.9600
C17 H17C 0.9600
C18 C23 1.383(6)
C18 C19 1.397(6)
C19 C20 1.384(7)
C19 H19 0.9300
C20 C21 1.364(7)
C20 H20 0.9300
C21 C22 1.374(7)
C21 H21 0.9300
C22 C23 1.383(6)
C22 H22 0.9300
C23 H23 0.9300
C24 C25 1.430(6)
C25 C26 1.389(6)
C25 C31 1.469(6)
C26 C27 1.432(6)
C27 C28 1.384(6)
C27 C30 1.435(7)
C28 C29 1.494(6)
C29 H29A 0.9600
C29 H29B 0.9600
C29 H29C 0.9600
C31 C32 1.345(6)
C31 C41 1.491(6)
C32 C33 1.511(6)
C32 H32 0.9300
C33 C34 1.524(8)
C33 C40 1.547(7)
C34 C35' 1.33(2)
C34 C35 1.383(16)
C34 C39 1.399(12)
C34 C39' 1.419(18)
C35 C36 1.38(4)
C35 H35 0.9300
C36 C37 1.38(4)
C36 H36 0.9300
C37 C38 1.37(2)
C37 H37 0.9300
C38 C39 1.402(14)
C38 H38 0.9300
C39 H39 0.9300
C35' C36' 1.39(6)
C35' H35' 0.9300
C36' C37' 1.37(7)
C36' H36' 0.9300
C37' C38' 1.36(3)
C37' H37' 0.9300
C38' C39' 1.38(2)
C38' H38' 0.9300
C39' H39' 0.9300
C40 H40A 0.9600
C40 H40B 0.9600
C40 H40C 0.9600
C41 C42 1.385(7)
C41 C46 1.395(6)
C42 C43 1.396(7)
C42 H42 0.9300
C43 C44 1.370(7)
C43 H43 0.9300
C44 C45 1.373(7)
C44 H44 0.9300
C45 C46 1.376(6)
C45 H45 0.9300
C46 H46 0.9300
C47 H47 0.9300
C48 H48A 0.9600
C48 H48B 0.9600
C48 H48C 0.9600
C49 H49A 0.9600
C49 H49B 0.9600
C49 H49C 0.9600

loop_
_geom_torsion_atom_site_label_1
_geom_torsion_atom_site_label_2
_geom_torsion_atom_site_label_3
_geom_torsion_atom_site_label_4
_geom_torsion
C5 N2 C1 O1 -179.5(4)
C5 N2 C1 C2 1.6(7)
O1 C1 C2 C3 -174.9(5)
N2 C1 C2 C3 3.9(6)
O1 C1 C2 C8 5.9(8)
N2 C1 C2 C8 -175.3(4)
C10 N1 C3 C2 -28.5(6)
C10 N1 C3 C4 151.5(4)
C1 C2 C3 N1 172.2(4)
C8 C2 C3 N1 -8.5(6)
C1 C2 C3 C4 -7.8(7)
C8 C2 C3 C4 171.5(4)
N1 C3 C4 C5 -173.7(4)
C2 C3 C4 C5 6.3(7)
N1 C3 C4 C7 2.6(7)
C2 C3 C4 C7 -177.4(4)
C1 N2 C5 C4 -3.1(7)
C1 N2 C5 C6 179.9(5)
C3 C4 C5 N2 -0.9(7)
C7 C4 C5 N2 -177.3(4)
C3 C4 C5 C6 175.8(5)
C7 C4 C5 C6 -0.6(8)
C5 C4 C7 N3 -112(100)
C3 C4 C7 N3 72(100)
C3 C2 C8 C9 20.2(6)
C1 C2 C8 C9 -160.6(4)
C3 C2 C8 C18 -153.9(4)
C1 C2 C8 C18 25.4(7)
C2 C8 C9 C10 4.9(7)
C18 C8 C9 C10 179.3(4)
C3 N1 C10 C9 48.3(5)
C3 N1 C10 C11 -73.6(5)
C3 N1 C10 C17 166.4(4)
C8 C9 C10 N1 -36.2(6)
C8 C9 C10 C11 82.9(6)
C8 C9 C10 C17 -153.7(4)
N1 C10 C11 C16 122.8(5)
C9 C10 C11 C16 5.8(7)
C17 C10 C11 C16 -117.7(5)
N1 C10 C11 C12 -54.6(6)
C9 C10 C11 C12 -171.7(5)
C17 C10 C11 C12 64.9(7)
C16 C11 C12 C13 3.4(10)
C10 C11 C12 C13 -179.0(7)
C11 C12 C13 C14 1.5(13)
C12 C13 C14 C15 -6.7(14)
C13 C14 C15 C16 6.7(13)
C12 C11 C16 C15 -3.4(9)
C10 C11 C16 C15 179.0(6)
C14 C15 C16 C11 -1.6(12)
C9 C8 C18 C23 -134.5(5)
C2 C8 C18 C23 39.5(7)
C9 C8 C18 C19 42.1(7)
C2 C8 C18 C19 -143.9(5)
C23 C18 C19 C20 1.7(7)
C8 C18 C19 C20 -175.1(4)
C18 C19 C20 C21 -1.1(8)
C19 C20 C21 C22 0.6(8)
C20 C21 C22 C23 -0.6(8)
C21 C22 C23 C18 1.3(8)
C19 C18 C23 C22 -1.8(7)
C8 C18 C23 C22 175.0(4)
C28 N5 C24 O2 -179.1(4)
C28 N5 C24 C25 0.0(7)
O2 C24 C25 C26 174.8(5)
N5 C24 C25 C26 -4.3(6)
O2 C24 C25 C31 -7.0(8)
N5 C24 C25 C31 174.0(4)
C33 N4 C26 C25 23.7(7)
C33 N4 C26 C27 -156.5(4)
C24 C25 C26 N4 -174.2(4)
C31 C25 C26 N4 7.4(7)
C24 C25 C26 C27 6.0(7)
C31 C25 C26 C27 -172.4(4)
N4 C26 C27 C28 176.6(4)
C25 C26 C27 C28 -3.6(7)
N4 C26 C27 C30 -0.1(7)
C25 C26 C27 C30 179.7(4)
C24 N5 C28 C27 2.4(7)
C24 N5 C28 C29 -179.5(4)
C26 C27 C28 N5 -0.7(7)
C30 C27 C28 N5 176.1(4)
C26 C27 C28 C29 -178.6(4)
C30 C27 C28 C29 -1.8(7)
C28 C27 C30 N6 -146(11)
C26 C27 C30 N6 31(11)
C26 C25 C31 C32 -17.5(7)
C24 C25 C31 C32 164.2(5)
C26 C25 C31 C41 158.1(4)
C24 C25 C31 C41 -20.2(7)
C25 C31 C32 C33 -2.8(7)
C41 C31 C32 C33 -178.5(5)
C26 N4 C33 C32 -39.7(6)
C26 N4 C33 C34 81.4(6)
C26 N4 C33 C40 -157.4(4)
C31 C32 C33 N4 29.1(7)
C31 C32 C33 C34 -92.8(6)
C31 C32 C33 C40 145.3(5)
N4 C33 C34 C35' -133.2(14)
C32 C33 C34 C35' -13.9(15)
C40 C33 C34 C35' 107.5(15)
N4 C33 C34 C35 177.4(9)
C32 C33 C34 C35 -63.3(10)
C40 C33 C34 C35 58.1(11)
N4 C33 C34 C39 -15.7(10)
C32 C33 C34 C39 103.5(8)
C40 C33 C34 C39 -135.1(8)
N4 C33 C34 C39' 56.2(10)
C32 C33 C34 C39' 175.5(9)
C40 C33 C34 C39' -63.1(10)
C35' C34 C35 C36 59(3)
C39 C34 C35 C36 3(2)
C39' C34 C35 C36 -64(2)
C33 C34 C35 C36 171.0(19)
C34 C35 C36 C37 2(4)
C35 C36 C37 C38 -4(3)
C36 C37 C38 C39 2(3)
C35' C34 C39 C38 -37.8(15)
C35 C34 C39 C38 -4.9(15)
C39' C34 C39 C38 88.1(13)
C33 C34 C39 C38 -172.9(9)
C37 C38 C39 C34 3(2)
C35 C34 C35' C36' -74(2)
C39 C34 C35' C36' 56(2)
C39' C34 C35' C36' -2(3)
C33 C34 C35' C36' -171.5(19)
C34 C35' C36' C37' -2(4)
C35' C36' C37' C38' 4(5)
C36' C37' C38' C39' -3(4)
C37' C38' C39' C34 0(3)
C35' C34 C39' C38' 3(2)
C35 C34 C39' C38' 42.1(19)
C39 C34 C39' C38' -67.2(17)
C33 C34 C39' C38' 174.1(14)
C32 C31 C41 C42 -47.6(7)
C25 C31 C41 C42 136.9(5)
C32 C31 C41 C46 128.9(5)
C25 C31 C41 C46 -46.6(7)
C46 C41 C42 C43 2.2(7)
C31 C41 C42 C43 178.8(5)
C41 C42 C43 C44 -1.3(8)
C42 C43 C44 C45 -0.3(8)
C43 C44 C45 C46 1.0(8)
C44 C45 C46 C41 -0.1(7)
C42 C41 C46 C45 -1.5(7)
C31 C41 C46 C45 -178.0(4)
C49 N7 C47 O3 175.5(15)
C48 N7 C47 O3 -4(2)
